data_1540764
loop_
_publ_author_name
'Zheng, H.'
'Bailey, S.W.'

_publ_section_title
;
 Structures of intergrowth triclinic and monoclinic IIb chlorites from
 Kenya
;
_journal_name_full 'Clays and Clay Minerals (29,1981-)'
_journal_page_first 308
_journal_page_last 316
_journal_volume 37
_journal_year 1989
_chemical_formula_sum 'Al1.638 Cr0.128 Fe0.378 H8 Mg4.715 Ni0.011 O18 Si3.056'
_chemical_name_systematic
;
(Mg4.715 Al.694 Fe.269 Fe.109 Cr.128 Ni.011) (Si3.056 Al.944) O10 (O H)8
;
_space_group_IT_number 12
_symmetry_space_group_name_Hall '-C 2y'
_symmetry_space_group_name_H-M 'C 1 2/m 1'
_cell_angle_alpha 90
_cell_angle_beta 96.82
_cell_angle_gamma 90
_cell_formula_units_Z 2
_cell_length_a 5.328
_cell_length_b 9.228
_cell_length_c 14.363
_cell_volume 701.186
_citation_journal_id_ASTM CLCMAB
_cod_data_source_file Zheng_CLCMAB_1989_805.cif
_cod_data_source_block H8Al1.638Cr0.128Fe0.378Mg4.715Ni0.011O18Si3.056
_cod_original_cell_volume 701.1856
_cod_original_formula_sum 'H8 Al1.638 Cr0.128 Fe0.378 Mg4.715 Ni0.011 O18 Si3.056'
_cod_database_code 1540764

loop_
_symmetry_equiv_pos_as_xyz
x,y,z
-x,y,-z
-x,-y,-z
x,-y,z
x+1/2,y+1/2,z
-x+1/2,y+1/2,-z
-x+1/2,-y+1/2,-z
x+1/2,-y+1/2,z

loop_
_atom_site_label
_atom_site_type_symbol
_atom_site_fract_x
_atom_site_fract_y
_atom_site_fract_z
_atom_site_occupancy
_atom_site_U_iso_or_equiv
Cr1 Cr+3 0 0 0 0.043 0.0
O6 O-2 0.5074 0.2325 0.2333 1 0.0
Fe2 Fe+3 0 0.3327 0 0.052 0.0
H1 H+1 0.261 0.5 0.128 1 0.0
Cr2 Cr+3 0 0.3327 0 0.043 0.0
Al2 Al+3 0 0.5 0.5 0.494 0.0
O1 O-2 0.1889 0.5 0.074 1 0.0
Ni1 Ni+2 0 0.5 0.5 0.011 0.0
Al1 Al+3 0 0.1665 0.5 0.1 0.0
O3 O-2 0.1394 0.339 0.4297 1 0.0
Mg3 Mg+2 0 0.1665 0.5 0.9 0.0
H3 H+1 0.171 0.276 0.401 1 0.0
O5 O-2 0.2064 0 0.2331 1 0.0
Mg1 Mg+2 0 0 0 0.905 0.0
Fe1 Fe+3 0 0 0 0.052 0.0
Fe3 Fe+3 0 0.5 0.5 0.113 0.0
H2 H+1 0.141 0 0.368 1 0.0
O2 O-2 0.1542 0 0.4299 1 0.0
O4 O-2 0.191 0.1669 0.077 1 0.0
Mg4 Mg+2 0 0.5 0.5 0.2 0.0
Al3 Al+3 0.2279 0.1667 0.1918 0.236 0.0
Mg2 Mg+2 0 0.3327 0 0.905 0.0
Fe4 Fe+2 0 0.5 0.5 0.109 0.0
Si1 Si+4 0.2279 0.1667 0.1918 0.764 0.0
